data_2240179
loop_
_publ_author_name
'Hennings, Erik'
'Schmidt, Horst'
'Voigt, Wolfgang'

_publ_section_title
;
 Crystal structure of tin(IV) chloride octahydrate
;
_journal_coeditor_code BR2243
_journal_issue 12
_journal_name_full 'Acta Crystallographica Section E'
_journal_page_first 480
_journal_page_last 482
_journal_paper_doi 10.1107/S1600536814024271
_journal_volume 70
_journal_year 2014
_chemical_formula_iupac '[Sn Cl4 (H2 O)2], 6H2 O'
_chemical_formula_structural 'Sn Cl4 (H2 O)2, 6(H2 O)'
_chemical_formula_sum 'Cl4 H16 O8 Sn'
_chemical_formula_weight 404.62
_chemical_name_systematic
;
Tin(IV) chloride octahydrate
;
_space_group_crystal_system monoclinic
_space_group_IT_number 15
_space_group_name_Hall '-C 2yc'
_space_group_name_H-M_alt 'C 1 2/c 1'
_symmetry_space_group_name_Hall '-C 2yc'
_symmetry_space_group_name_H-M 'C 1 2/c 1'
_atom_sites_solution_hydrogens difmap
_audit_creation_method SHELXL-2012
_cell_angle_alpha 90
_cell_angle_beta 119.739(7)
_cell_angle_gamma 90
_cell_formula_units_Z 4
_cell_length_a 16.0224(15)
_cell_length_b 7.8530(8)
_cell_length_c 12.6766(12)
_cell_measurement_reflns_used 13366
_cell_measurement_temperature 200
_cell_measurement_theta_max 29.62
_cell_measurement_theta_min 1.83
_cell_volume 1384.9(3)
_computing_cell_refinement
;
X-AREA (Stoe & Cie, 2009)
;
_computing_data_collection
;
X-AREA (Stoe & Cie, 2009)
;
_computing_data_reduction
;
X-RED (Stoe & Cie, 2009)
;
_computing_molecular_graphics
;
DIAMOND (Brandenburg, 2006)
;
_computing_publication_material
;
publCIF (Westrip, 2010)
;
_computing_structure_refinement
;
SHELXL2012 (Sheldrick, 2008)
;
_computing_structure_solution
;
SHELXS97 (Sheldrick, 2008)
;
_diffrn_ambient_temperature 200
_diffrn_detector_area_resol_mean 6.67
_diffrn_measured_fraction_theta_full 0.999
_diffrn_measured_fraction_theta_max 0.999
_diffrn_measurement_device_type 'Stoe IPDS 2T'
_diffrn_measurement_method 'rotation method'
_diffrn_radiation_type MoK\a
_diffrn_radiation_wavelength 0.71073
_diffrn_reflns_av_R_equivalents 0.0299
_diffrn_reflns_limit_h_max 21
_diffrn_reflns_limit_h_min -22
_diffrn_reflns_limit_k_max 10
_diffrn_reflns_limit_k_min -10
_diffrn_reflns_limit_l_max 17
_diffrn_reflns_limit_l_min -17
_diffrn_reflns_number 13041
_diffrn_reflns_theta_full 25.242
_diffrn_reflns_theta_max 27.498
_diffrn_reflns_theta_min 2.928
_exptl_absorpt_coefficient_mu 2.626
_exptl_absorpt_correction_T_max 0.7305
_exptl_absorpt_correction_T_min 0.4917
_exptl_absorpt_correction_type integration
_exptl_absorpt_process_details
;
(Coppens, 1970)
;
_exptl_crystal_colour colourless
_exptl_crystal_density_diffrn 1.941
_exptl_crystal_description plate
_exptl_crystal_F_000 792
_exptl_crystal_size_max 0.335
_exptl_crystal_size_mid 0.228
_exptl_crystal_size_min 0.12
_refine_diff_density_max 1.007
_refine_diff_density_min -0.711
_refine_ls_extinction_method none
_refine_ls_goodness_of_fit_ref 1.106
_refine_ls_hydrogen_treatment refall
_refine_ls_matrix_type full
_refine_ls_number_parameters 92
_refine_ls_number_reflns 1600
_refine_ls_number_restraints 12
_refine_ls_restrained_S_all 1.103
_refine_ls_R_factor_all 0.0228
_refine_ls_R_factor_gt 0.0214
_refine_ls_shift/su_max 0.001
_refine_ls_shift/su_mean 0.000
_refine_ls_structure_factor_coef Fsqd
_refine_ls_weighting_details
;
 w=1/[\s^2^(Fo^2^)+(0.0133P)^2^+4.9358P]
 where P=(Fo^2^+2Fc^2^)/3
;
_refine_ls_weighting_scheme calc
_refine_ls_wR_factor_gt 0.0487
_refine_ls_wR_factor_ref 0.0494
_reflns_number_gt 1451
_reflns_number_total 1600
_reflns_threshold_expression I>2\s(I)
_cod_data_source_file br2243sup1.cf
_cod_data_source_block I
_cod_original_cell_volume 1384.9(2)
_cod_database_code 2240179
_cod_database_fobs_code 2240179
_shelx_space_group_comment
;
The symmetry employed for this shelxl refinement is uniquely defined
by the following loop, which should always be used as a source of
symmetry information in preference to the above space-group names.
They are only intended as comments.
;

loop_
_space_group_symop_operation_xyz
'x, y, z'
'-x, y, -z+1/2'
'x+1/2, y+1/2, z'
'-x+1/2, y+1/2, -z+1/2'
'-x, -y, -z'
'x, -y, z-1/2'
'-x+1/2, -y+1/2, -z'
'x+1/2, -y+1/2, z-1/2'

loop_
_atom_site_type_symbol
_atom_site_label
_atom_site_fract_x
_atom_site_fract_y
_atom_site_fract_z
_atom_site_U_iso_or_equiv
_atom_site_adp_type
_atom_site_calc_flag
_atom_site_occupancy
Sn Sn1 0.0000 0.86619(3) 0.2500 0.02527(8) Uani d 1
Cl Cl3 0.17022(5) 0.89264(10) 0.37662(6) 0.04076(17) Uani d 1
O O4 -0.00709(13) 1.0623(3) 0.35862(18) 0.0342(4) Uani d 1
Cl Cl1 0.01591(7) 0.66227(10) 0.12053(8) 0.0504(2) Uani d 1
O O1 0.83339(14) 0.1224(3) 0.35849(18) 0.0341(4) Uani d 1
O O2 0.24917(15) 0.3119(3) 0.34936(19) 0.0377(4) Uani d 1
O O3 0.11311(15) 0.3211(3) 0.4228(2) 0.0380(4) Uani d 1
H H4A 0.030(2) 1.146(3) 0.376(3) 0.057(11) Uiso d 1
H H4B -0.0574(14) 1.086(4) 0.359(3) 0.044(9) Uiso d 1
H H3B 0.085(3) 0.414(3) 0.414(4) 0.070(13) Uiso d 1
H H3A 0.145(3) 0.326(6) 0.387(4) 0.082(15) Uiso d 1
H H1A 0.837(3) 0.169(5) 0.420(2) 0.063(12) Uiso d 1
H H2A 0.270(4) 0.405(3) 0.341(5) 0.100(18) Uiso d 1
H H2B 0.291(3) 0.251(5) 0.404(3) 0.099(18) Uiso d 1
H H1B 0.805(4) 0.190(6) 0.299(4) 0.14(2) Uiso d 1

loop_
_atom_site_aniso_label
_atom_site_aniso_U_11
_atom_site_aniso_U_22
_atom_site_aniso_U_33
_atom_site_aniso_U_12
_atom_site_aniso_U_13
_atom_site_aniso_U_23
Sn1 0.03433(13) 0.02255(12) 0.02383(12) 0.000 0.01815(10) 0.000
Cl3 0.0320(3) 0.0591(4) 0.0315(3) 0.0162(3) 0.0161(3) 0.0064(3)
O4 0.0290(9) 0.0348(10) 0.0440(10) -0.0046(8) 0.0220(8) -0.0141(9)
Cl1 0.0809(6) 0.0363(4) 0.0615(5) -0.0147(4) 0.0563(5) -0.0188(3)
O1 0.0356(10) 0.0410(11) 0.0311(9) 0.0046(8) 0.0206(8) -0.0013(8)
O2 0.0387(11) 0.0412(11) 0.0372(10) -0.0055(9) 0.0218(9) -0.0020(9)
O3 0.0369(10) 0.0334(10) 0.0508(12) -0.0016(8) 0.0273(10) -0.0054(9)

loop_
_atom_type_symbol
_atom_type_description
_atom_type_scat_dispersion_real
_atom_type_scat_dispersion_imag
_atom_type_scat_source
Sn Sn -0.6537 1.4246 'International Tables Vol C Tables 4.2.6.8 and 6.1.1.4'
Cl Cl 0.1484 0.1585 'International Tables Vol C Tables 4.2.6.8 and 6.1.1.4'
O O 0.0106 0.0060 'International Tables Vol C Tables 4.2.6.8 and 6.1.1.4'
H H 0.0000 0.0000 'International Tables Vol C Tables 4.2.6.8 and 6.1.1.4'

loop_
_geom_angle_atom_site_label_1
_geom_angle_atom_site_label_2
_geom_angle_atom_site_label_3
_geom_angle_site_symmetry_1
_geom_angle_site_symmetry_3
_geom_angle
O4 Sn1 O4 . 2 86.01(12)
O4 Sn1 Cl3 . 2 87.81(6)
O4 Sn1 Cl3 2 2 84.90(5)
O4 Sn1 Cl3 . . 84.90(5)
O4 Sn1 Cl3 2 . 87.81(6)
Cl3 Sn1 Cl3 2 . 170.03(4)
O4 Sn1 Cl1 . . 174.47(6)
O4 Sn1 Cl1 2 . 88.99(6)
Cl3 Sn1 Cl1 2 . 94.12(3)
Cl3 Sn1 Cl1 . . 92.55(3)
O4 Sn1 Cl1 . 2 88.99(6)
O4 Sn1 Cl1 2 2 174.47(6)
Cl3 Sn1 Cl1 2 2 92.55(3)
Cl3 Sn1 Cl1 . 2 94.12(3)
Cl1 Sn1 Cl1 . 2 96.09(4)

loop_
_geom_bond_atom_site_label_1
_geom_bond_atom_site_label_2
_geom_bond_site_symmetry_2
_geom_bond_distance
Sn1 O4 . 2.1064(18)
Sn1 O4 2 2.1064(18)
Sn1 Cl3 2 2.3906(7)
Sn1 Cl3 . 2.3906(7)
Sn1 Cl1 . 2.3954(7)
Sn1 Cl1 2 2.3954(7)

loop_
_geom_hbond_atom_site_label_D
_geom_hbond_atom_site_label_H
_geom_hbond_atom_site_label_A
_geom_hbond_site_symmetry_A
_geom_hbond_distance_DH
_geom_hbond_distance_HA
_geom_hbond_distance_DA
_geom_hbond_angle_DHA
O1 H1B O2 2_655 0.840(10) 1.900(16) 2.729(3) 169(6)
O2 H2B O3 7_556 0.835(10) 2.04(2) 2.825(3) 157(5)
O2 H2A O1 3_455 0.837(10) 1.938(15) 2.762(3) 168(5)
O1 H1A Cl3 5_666 0.836(10) 2.68(3) 3.389(2) 143(4)
O3 H3A O2 . 0.837(10) 1.952(17) 2.763(3) 163(4)
O3 H3B Cl1 2 0.834(10) 2.431(11) 3.260(2) 173(4)
O4 H4B O1 1_465 0.833(10) 1.767(11) 2.598(3) 176(4)
O4 H4A O3 1_565 0.837(10) 1.800(11) 2.635(3) 176(4)
